data_7120652
loop_
_publ_author_name
'Hossain, Md. Jakir'
'Ono, Toshikazu'
'Wakiya, Kosuke'
'Hisaeda, Yoshio'

_publ_section_title
;
 A Vitamin B12 Derivative Catalyzed Electrochemical Trifluoromethylation
 and Perfluoroalkylation of Arenes and Heteroarenes in Organic Media
;
_journal_name_full 'Chem. Commun.'
_journal_paper_doi 10.1039/C7CC06221D
_journal_year 2017
_chemical_formula_sum 'C12 H11 F7 O3'
_chemical_formula_weight 336.21
_space_group_crystal_system triclinic
_space_group_IT_number 2
_space_group_name_Hall '-P 1'
_space_group_name_H-M_alt 'P -1'
_symmetry_space_group_name_Hall '-P 1'
_symmetry_space_group_name_H-M 'P -1'
_atom_sites_solution_hydrogens geom
_atom_sites_solution_primary direct
_atom_sites_solution_secondary difmap
_audit_update_record
;
2017-07-24 deposited with the CCDC.
2017-09-13 downloaded from the CCDC.
;
_cell_angle_alpha 84.6860(10)
_cell_angle_beta 69.8510(10)
_cell_angle_gamma 79.6210(10)
_cell_formula_units_Z 2
_cell_length_a 8.3629(7)
_cell_length_b 8.6815(7)
_cell_length_c 9.7649(8)
_cell_measurement_reflns_used 2397
_cell_measurement_temperature 93.(2)
_cell_measurement_theta_max 30.4528
_cell_measurement_theta_min 2.2228
_cell_volume 654.32(9)
_computing_cell_refinement 'Bruker SAINT'
_computing_data_collection 'Bruker APEX2'
_computing_data_reduction 'Bruker SAINT'
_computing_molecular_graphics 'Bruker SHELXTL'
_computing_publication_material 'Bruker SHELXTL'
_computing_structure_refinement 'SHELXL-2014/7 (Sheldrick, 2014)'
_computing_structure_solution 'SHELXS-97 (Sheldrick 2008)'
_diffrn_ambient_temperature 93.(2)
_diffrn_detector_area_resol_mean 8.3333
_diffrn_measured_fraction_theta_full 0.994
_diffrn_measured_fraction_theta_max 0.994
_diffrn_measurement_device_type 'Bruker SMART APEX CCD'
_diffrn_measurement_method '\f and \w scans'
_diffrn_radiation_monochromator graphite
_diffrn_radiation_type MoK\a
_diffrn_radiation_wavelength 0.71073
_diffrn_reflns_av_R_equivalents 0.0205
_diffrn_reflns_av_unetI/netI 0.0285
_diffrn_reflns_limit_h_max 10
_diffrn_reflns_limit_h_min -9
_diffrn_reflns_limit_k_max 6
_diffrn_reflns_limit_k_min -10
_diffrn_reflns_limit_l_max 11
_diffrn_reflns_limit_l_min -11
_diffrn_reflns_number 3741
_diffrn_reflns_theta_full 25.68
_diffrn_reflns_theta_max 25.68
_diffrn_reflns_theta_min 2.22
_exptl_absorpt_coefficient_mu 0.184
_exptl_absorpt_correction_T_max 0.99
_exptl_absorpt_correction_T_min 0.85
_exptl_absorpt_correction_type multi-scan
_exptl_absorpt_process_details
;
SADABS-2014/5 - Bruker AXS area detector scaling and absorption correction
;
_exptl_crystal_colour colorless
_exptl_crystal_density_diffrn 1.706
_exptl_crystal_density_method 'not measured'
_exptl_crystal_description block
_exptl_crystal_F_000 340
_exptl_crystal_size_max 0.480
_exptl_crystal_size_mid 0.270
_exptl_crystal_size_min 0.060
_refine_diff_density_max 0.298
_refine_diff_density_min -0.394
_refine_ls_extinction_method none
_refine_ls_goodness_of_fit_ref 1.348
_refine_ls_hydrogen_treatment constr
_refine_ls_matrix_type full
_refine_ls_number_parameters 202
_refine_ls_number_reflns 2462
_refine_ls_number_restraints 0
_refine_ls_restrained_S_all 1.348
_refine_ls_R_factor_all 0.0413
_refine_ls_R_factor_gt 0.0366
_refine_ls_shift/su_max 0.000
_refine_ls_shift/su_mean 0.000
_refine_ls_structure_factor_coef Fsqd
_refine_ls_weighting_details 'w=1/[\s^2^(Fo^2^)+(0.0503P)^2^] where P=(Fo^2^+2Fc^2^)/3'
_refine_ls_weighting_scheme calc
_refine_ls_wR_factor_gt 0.0959
_refine_ls_wR_factor_ref 0.1008
_reflns_number_gt 2182
_reflns_number_total 2462
_reflns_threshold_expression 'I > 2\s(I)'
_cod_data_source_file c7cc06221d2.cif
_cod_data_source_block jakir9
_cod_database_code 7120652

loop_
_space_group_symop_operation_xyz
'x, y, z'
'-x, -y, -z'

loop_
_atom_site_type_symbol
_atom_site_label
_atom_site_fract_x
_atom_site_fract_y
_atom_site_fract_z
_atom_site_U_iso_or_equiv
_atom_site_adp_type
_atom_site_calc_flag
_atom_site_refinement_flags_adp
_atom_site_refinement_flags_posn
_atom_site_occupancy
C C1 0.68994(18) 0.65979(16) 0.29444(15) 0.0132(3) Uani d . . 1
C C2 0.73524(18) 0.71501(16) 0.40436(15) 0.0139(3) Uani d . . 1
C C3 0.76549(17) 0.61636(16) 0.51701(15) 0.0138(3) Uani d . . 1
H H3 0.7924 0.6564 0.5923 0.017 Uiso calc U R 1
C C4 0.75540(17) 0.45839(16) 0.51680(16) 0.0141(3) Uani d . . 1
C C5 0.71736(18) 0.39854(16) 0.40716(16) 0.0154(3) Uani d . . 1
H H5 0.7135 0.2898 0.4077 0.019 Uiso calc U R 1
C C6 0.68494(17) 0.49730(16) 0.29646(15) 0.0136(3) Uani d . . 1
C C7 0.65477(18) 0.76797(16) 0.17464(15) 0.0136(3) Uani d . . 1
C C8 0.81878(18) 0.78504(16) 0.04110(16) 0.0149(3) Uani d . . 1
C C9 0.79065(18) 0.87843(16) -0.09283(16) 0.0148(3) Uani d . . 1
C C10 0.8069(2) 0.92734(17) 0.49904(17) 0.0213(3) Uani d . . 1
H H10A 0.718 0.9237 0.5954 0.032 Uiso calc U R 1
H H10B 0.8259 1.0358 0.4722 0.032 Uiso calc U R 1
H H10C 0.9147 0.8626 0.5018 0.032 Uiso calc U R 1
C C11 0.8059(2) 0.40731(18) 0.74510(16) 0.0200(3) Uani d . . 1
H H11A 0.9061 0.4619 0.7138 0.03 Uiso calc U R 1
H H11B 0.8237 0.3185 0.8108 0.03 Uiso calc U R 1
H H11C 0.7023 0.4798 0.7964 0.03 Uiso calc U R 1
C C12 0.6462(2) 0.28112(17) 0.18264(17) 0.0203(3) Uani d . . 1
H H12A 0.7607 0.2228 0.1745 0.03 Uiso calc U R 1
H H12B 0.6158 0.2606 0.0984 0.03 Uiso calc U R 1
H H12C 0.5609 0.2476 0.2726 0.03 Uiso calc U R 1
F F1 0.58229(11) 0.91568(9) 0.22134(9) 0.0186(2) Uani d . . 1
F F2 0.54151(10) 0.72096(10) 0.12225(9) 0.0183(2) Uani d . . 1
F F3 0.92551(11) 0.85493(12) 0.08139(10) 0.0264(3) Uani d . . 1
F F4 0.90130(12) 0.64147(10) -0.00539(10) 0.0292(3) Uani d . . 1
F F5 0.70592(14) 1.02027(11) -0.05965(10) 0.0351(3) Uani d . . 1
F F6 0.70386(14) 0.80677(13) -0.15092(10) 0.0361(3) Uani d . . 1
F F7 0.94188(11) 0.89156(11) -0.19528(10) 0.0279(3) Uani d . . 1
O O1 0.75191(14) 0.86912(11) 0.39401(11) 0.0193(3) Uani d . . 1
O O2 0.78464(13) 0.35138(11) 0.61992(11) 0.0186(3) Uani d . . 1
O O3 0.64779(14) 0.44495(12) 0.18620(11) 0.0194(3) Uani d . . 1

loop_
_atom_site_aniso_label
_atom_site_aniso_U_11
_atom_site_aniso_U_22
_atom_site_aniso_U_33
_atom_site_aniso_U_12
_atom_site_aniso_U_13
_atom_site_aniso_U_23
C1 0.0127(7) 0.0139(7) 0.0121(7) -0.0020(6) -0.0034(6) 0.0009(5)
C2 0.0141(7) 0.0110(7) 0.0147(8) -0.0020(6) -0.0030(6) 0.0006(5)
C3 0.0141(7) 0.0163(7) 0.0113(7) -0.0025(6) -0.0047(6) 0.0000(5)
C4 0.0104(7) 0.0143(7) 0.0149(7) -0.0001(5) -0.0028(6) 0.0035(5)
C5 0.0155(7) 0.0111(7) 0.0182(8) -0.0027(6) -0.0038(6) 0.0010(5)
C6 0.0114(7) 0.0149(7) 0.0149(8) -0.0020(6) -0.0047(6) -0.0020(6)
C7 0.0143(7) 0.0123(7) 0.0150(7) -0.0004(6) -0.0065(6) -0.0012(5)
C8 0.0142(7) 0.0141(7) 0.0165(8) -0.0004(6) -0.0066(6) 0.0007(6)
C9 0.0160(7) 0.0156(7) 0.0141(7) -0.0035(6) -0.0064(6) 0.0006(6)
C10 0.0330(9) 0.0139(7) 0.0226(9) -0.0072(7) -0.0147(7) -0.0004(6)
C11 0.0210(8) 0.0234(8) 0.0170(8) -0.0044(6) -0.0096(6) 0.0065(6)
C12 0.0205(8) 0.0161(7) 0.0259(9) -0.0024(6) -0.0085(7) -0.0067(6)
F1 0.0219(5) 0.0139(4) 0.0171(5) 0.0056(3) -0.0066(4) -0.0017(3)
F2 0.0163(4) 0.0234(5) 0.0193(5) -0.0059(4) -0.0109(4) 0.0043(4)
F3 0.0204(5) 0.0464(6) 0.0196(5) -0.0172(4) -0.0120(4) 0.0081(4)
F4 0.0272(5) 0.0179(5) 0.0257(5) 0.0107(4) 0.0043(4) 0.0036(4)
F5 0.0505(7) 0.0201(5) 0.0227(5) 0.0122(5) -0.0072(5) 0.0048(4)
F6 0.0495(7) 0.0555(7) 0.0180(5) -0.0335(6) -0.0199(5) 0.0090(4)
F7 0.0208(5) 0.0413(6) 0.0173(5) -0.0069(4) -0.0027(4) 0.0101(4)
O1 0.0335(6) 0.0113(5) 0.0180(6) -0.0071(4) -0.0137(5) 0.0023(4)
O2 0.0243(6) 0.0151(5) 0.0171(6) -0.0017(4) -0.0102(5) 0.0061(4)
O3 0.0276(6) 0.0164(5) 0.0192(6) -0.0050(4) -0.0129(5) -0.0023(4)

loop_
_atom_type_symbol
_atom_type_description
_atom_type_scat_dispersion_real
_atom_type_scat_dispersion_imag
_atom_type_scat_source
C C 0.0033 0.0016 'International Tables Vol C Tables 4.2.6.8 and 6.1.1.4'
H H 0.0000 0.0000 'International Tables Vol C Tables 4.2.6.8 and 6.1.1.4'
O O 0.0106 0.0060 'International Tables Vol C Tables 4.2.6.8 and 6.1.1.4'
F F 0.0171 0.0103 'International Tables Vol C Tables 4.2.6.8 and 6.1.1.4'

loop_
_geom_angle_atom_site_label_1
_geom_angle_atom_site_label_2
_geom_angle_atom_site_label_3
_geom_angle
C2 C1 C6 117.69(12)
C2 C1 C7 121.31(12)
C6 C1 C7 120.96(13)
O1 C2 C3 121.57(13)
O1 C2 C1 116.65(12)
C3 C2 C1 121.77(13)
C4 C3 C2 118.66(13)
C4 C3 H3 120.7
C2 C3 H3 120.7
O2 C4 C5 115.14(12)
O2 C4 C3 123.66(13)
C5 C4 C3 121.19(13)
C4 C5 C6 120.01(13)
C4 C5 H5 120.0
C6 C5 H5 120.0
O3 C6 C5 122.49(12)
O3 C6 C1 116.91(12)
C5 C6 C1 120.60(13)
F2 C7 F1 104.96(10)
F2 C7 C1 112.70(11)
F1 C7 C1 112.24(12)
F2 C7 C8 106.36(11)
F1 C7 C8 106.37(11)
C1 C7 C8 113.57(11)
F3 C8 F4 108.07(11)
F3 C8 C9 107.05(11)
F4 C8 C9 106.32(12)
F3 C8 C7 109.41(12)
F4 C8 C7 109.09(11)
C9 C8 C7 116.57(12)
F5 C9 F6 108.23(12)
F5 C9 F7 107.96(11)
F6 C9 F7 107.30(12)
F5 C9 C8 111.89(12)
F6 C9 C8 111.15(11)
F7 C9 C8 110.13(12)
O1 C10 H10A 109.5
O1 C10 H10B 109.5
H10A C10 H10B 109.5
O1 C10 H10C 109.5
H10A C10 H10C 109.5
H10B C10 H10C 109.5
O2 C11 H11A 109.5
O2 C11 H11B 109.5
H11A C11 H11B 109.5
O2 C11 H11C 109.5
H11A C11 H11C 109.5
H11B C11 H11C 109.5
O3 C12 H12A 109.5
O3 C12 H12B 109.5
H12A C12 H12B 109.5
O3 C12 H12C 109.5
H12A C12 H12C 109.5
H12B C12 H12C 109.5
C2 O1 C10 118.23(11)
C4 O2 C11 118.15(11)
C6 O3 C12 118.42(11)

loop_
_geom_bond_atom_site_label_1
_geom_bond_atom_site_label_2
_geom_bond_distance
C1 C2 1.402(2)
C1 C6 1.4170(19)
C1 C7 1.5070(18)
C2 O1 1.3609(16)
C2 C3 1.3952(19)
C3 C4 1.3894(19)
C3 H3 0.95
C4 O2 1.3607(16)
C4 C5 1.384(2)
C5 C6 1.3870(19)
C5 H5 0.95
C6 O3 1.3543(16)
C7 F2 1.3555(15)
C7 F1 1.3629(16)
C7 C8 1.5521(19)
C8 F3 1.3420(16)
C8 F4 1.3472(17)
C8 C9 1.5394(19)
C9 F5 1.3133(17)
C9 F6 1.3219(16)
C9 F7 1.3314(16)
C10 O1 1.4225(17)
C10 H10A 0.98
C10 H10B 0.98
C10 H10C 0.98
C11 O2 1.4325(18)
C11 H11A 0.98
C11 H11B 0.98
C11 H11C 0.98
C12 O3 1.4285(17)
C12 H12A 0.98
C12 H12B 0.98
C12 H12C 0.98
